data_4334551
loop_
_publ_author_name
'Partha Pratim Jana'
'Ryan Henderson'
'Bernd Harbrecht'
'Sven Lidin'

_publ_contact_author_address
;
CAS Chemical Centre, Lund University, Getingevaegen 60, Lund, Sweden, Box 124,
SE-22100.
;
_publ_contact_author_email Partha.Jana@polymat.lth.se
_publ_contact_author_name 'Partha Pratim Jana'
_publ_section_title
;
 Site Preference and Ordering Induced by Au Substitution in the \g-Brass
 Related Complex Au-Cr-Zn Phases
;
_journal_name_full 'Inorganic Chemistry'
_journal_page_first 4812
_journal_page_last 4818
_journal_paper_doi 10.1021/ic302244e
_journal_volume 52
_journal_year 2013
_chemical_formula_sum 'Au2.098 Cr6.902 Zn91.306'
_chemical_formula_weight 6741.7
_chemical_name_systematic ' ?'
_space_group_IT_number 216
_symmetry_cell_setting cubic
_symmetry_Int_Tables_number 216
_symmetry_space_group_name_Hall 'F -4 2 3'
_symmetry_space_group_name_H-M 'F -4 3 m'
_cell_angle_alpha 90
_cell_angle_beta 90
_cell_angle_gamma 90
_cell_formula_units_Z 4
_cell_length_a 18.2954(3)
_cell_length_b 18.2954(3)
_cell_length_c 18.2954(3)
_cell_measurement_reflns_used 11447
_cell_measurement_temperature 293
_cell_measurement_theta_max 28.66
_cell_measurement_theta_min 3.14
_cell_volume 6123.87(17)
_computing_cell_refinement
;
CrysAlisPro, Agilent Technologies,
Version 1.171.34.49 (release 20-01-2011 CrysAlis171 .NET)
(compiled Jan 20 2011,15:58:25)
;
_computing_data_collection
;
CrysAlisPro, Agilent Technologies,
Version 1.171.34.49 (release 20-01-2011 CrysAlis171 .NET)
(compiled Jan 20 2011,15:58:25)
;
_computing_data_reduction
;
CrysAlisPro, Agilent Technologies,
Version 1.171.34.49 (release 20-01-2011 CrysAlis171 .NET)
(compiled Jan 20 2011,15:58:25)
;
_diffrn_ambient_temperature 293
_diffrn_detector_area_resol_mean 16.1367
_diffrn_measured_fraction_theta_full 0.98
_diffrn_measured_fraction_theta_max 0.98
_diffrn_measurement_device 'four-cycle diffractometer'
_diffrn_measurement_device_type 'Xcalibur, Eos'
_diffrn_measurement_method '\w scans'
_diffrn_radiation_monochromator graphite
_diffrn_radiation_source 'Enhance (Mo) x-ray Source'
_diffrn_radiation_type 'Mo K\a'
_diffrn_radiation_wavelength 0.7107
_diffrn_reflns_av_R_equivalents 0.044
_diffrn_reflns_av_sigmaI/netI 0.0144
_diffrn_reflns_limit_h_max 24
_diffrn_reflns_limit_h_min -24
_diffrn_reflns_limit_k_max 24
_diffrn_reflns_limit_k_min -24
_diffrn_reflns_limit_l_max 24
_diffrn_reflns_limit_l_min -24
_diffrn_reflns_number 19946
_diffrn_reflns_theta_full 28.72
_diffrn_reflns_theta_max 28.72
_diffrn_reflns_theta_min 3.15
_exptl_absorpt_coefficient_mu 41.114
_exptl_absorpt_correction_T_max 1
_exptl_absorpt_correction_T_min 0.337
_exptl_absorpt_correction_type multi-scan
_exptl_absorpt_process_details
;
CrysAlisPro, Agilent Technologies,
Version 1.171.34.49 (release 20-01-2011 CrysAlis171 .NET)
(compiled Jan 20 2011,15:58:25)
empirical absorption correction using spherical harmonics,
 implemented in SCALE3 ABSPACK scaling algorithm.
;
_exptl_crystal_density_diffrn 7.3099
_exptl_crystal_F_000 12282
_refine_diff_density_max 1.45
_refine_diff_density_min -4.11
_refine_ls_extinction_method none
_refine_ls_goodness_of_fit_gt 4.48
_refine_ls_goodness_of_fit_ref 4.42
_refine_ls_number_constraints 3
_refine_ls_number_parameters 79
_refine_ls_number_reflns 832
_refine_ls_number_restraints 0
_refine_ls_R_factor_all 0.0564
_refine_ls_R_factor_gt 0.0556
_refine_ls_shift/su_max 0.0039
_refine_ls_shift/su_mean 0.0006
_refine_ls_structure_factor_coef Fsqd
_refine_ls_weighting_details w=1/(\s^2^(I)+0.0004I^2^)
_refine_ls_weighting_scheme sigma
_refine_ls_wR_factor_gt 0.1325
_refine_ls_wR_factor_ref 0.1325
_reflns_number_gt 812
_reflns_number_total 832
_reflns_threshold_expression I>3\s(I)
_cod_data_source_file ic302244e_si_001_01.cif
_cod_data_source_block I
_cod_original_sg_symbol_Hall 'F -4;2;3'
_cod_database_code 4334551
_cod_database_fobs_code 4334551

loop_
_symmetry_equiv_pos_site_id
_symmetry_equiv_pos_as_xyz
1 x,y,z
2 -x,-y,z
3 -x,y,-z
4 x,-y,-z
5 z,x,y
6 z,-x,-y
7 -z,-x,y
8 -z,x,-y
9 y,z,x
10 -y,z,-x
11 y,-z,-x
12 -y,-z,x
13 y,x,z
14 -y,-x,z
15 y,-x,-z
16 -y,x,-z
17 x,z,y
18 -x,z,-y
19 -x,-z,y
20 x,-z,-y
21 z,y,x
22 z,-y,-x
23 -z,y,-x
24 -z,-y,x
25 x,y+1/2,z+1/2
26 -x,-y+1/2,z+1/2
27 -x,y+1/2,-z+1/2
28 x,-y+1/2,-z+1/2
29 z,x+1/2,y+1/2
30 z,-x+1/2,-y+1/2
31 -z,-x+1/2,y+1/2
32 -z,x+1/2,-y+1/2
33 y,z+1/2,x+1/2
34 -y,z+1/2,-x+1/2
35 y,-z+1/2,-x+1/2
36 -y,-z+1/2,x+1/2
37 y,x+1/2,z+1/2
38 -y,-x+1/2,z+1/2
39 y,-x+1/2,-z+1/2
40 -y,x+1/2,-z+1/2
41 x,z+1/2,y+1/2
42 -x,z+1/2,-y+1/2
43 -x,-z+1/2,y+1/2
44 x,-z+1/2,-y+1/2
45 z,y+1/2,x+1/2
46 z,-y+1/2,-x+1/2
47 -z,y+1/2,-x+1/2
48 -z,-y+1/2,x+1/2
49 x+1/2,y,z+1/2
50 -x+1/2,-y,z+1/2
51 -x+1/2,y,-z+1/2
52 x+1/2,-y,-z+1/2
53 z+1/2,x,y+1/2
54 z+1/2,-x,-y+1/2
55 -z+1/2,-x,y+1/2
56 -z+1/2,x,-y+1/2
57 y+1/2,z,x+1/2
58 -y+1/2,z,-x+1/2
59 y+1/2,-z,-x+1/2
60 -y+1/2,-z,x+1/2
61 y+1/2,x,z+1/2
62 -y+1/2,-x,z+1/2
63 y+1/2,-x,-z+1/2
64 -y+1/2,x,-z+1/2
65 x+1/2,z,y+1/2
66 -x+1/2,z,-y+1/2
67 -x+1/2,-z,y+1/2
68 x+1/2,-z,-y+1/2
69 z+1/2,y,x+1/2
70 z+1/2,-y,-x+1/2
71 -z+1/2,y,-x+1/2
72 -z+1/2,-y,x+1/2
73 x+1/2,y+1/2,z
74 -x+1/2,-y+1/2,z
75 -x+1/2,y+1/2,-z
76 x+1/2,-y+1/2,-z
77 z+1/2,x+1/2,y
78 z+1/2,-x+1/2,-y
79 -z+1/2,-x+1/2,y
80 -z+1/2,x+1/2,-y
81 y+1/2,z+1/2,x
82 -y+1/2,z+1/2,-x
83 y+1/2,-z+1/2,-x
84 -y+1/2,-z+1/2,x
85 y+1/2,x+1/2,z
86 -y+1/2,-x+1/2,z
87 y+1/2,-x+1/2,-z
88 -y+1/2,x+1/2,-z
89 x+1/2,z+1/2,y
90 -x+1/2,z+1/2,-y
91 -x+1/2,-z+1/2,y
92 x+1/2,-z+1/2,-y
93 z+1/2,y+1/2,x
94 z+1/2,-y+1/2,-x
95 -z+1/2,y+1/2,-x
96 -z+1/2,-y+1/2,x

loop_
_atom_site_label
_atom_site_type_symbol
_atom_site_fract_x
_atom_site_fract_y
_atom_site_fract_z
_atom_site_adp_type
_atom_site_U_iso_or_equiv
_atom_site_symmetry_multiplicity
_atom_site_occupancy
_atom_site_calc_flag
Zn10 Zn 0 0 0 Uani 0.0134(17) 4 0.81(3) d
Zn11 Zn 0.0542(8) 0.0542(8) 0.0542(8) Uani 0.021(4) 16 0.193(17) d
Au12 Au 0.08603(6) 0.08603(6) 0.91397(6) Uani 0.0076(3) 16 0.525(8) d
Cr12 Cr 0.08603(6) 0.08603(6) 0.91397(6) Uani 0.0076(3) 16 0.475(8) d
Zn13 Zn 0.1603(3) 0 0 Uani 0.0288(10) 24 1 d
Zn15 Zn 0.15439(12) 0.15439(12) 0.02377(15) Uani 0.0212(6) 48 1 d
Cr42 Cr 0.64854(16) 0.64854(16) 0.64854(16) Uani 0.0063(6) 16 1 d
Zn43 Zn 0.64290(17) 0.25 0.25 Uani 0.0116(7) 24 1 d
Zn45 Zn 0.10584(10) 0.10584(10) 0.77580(13) Uani 0.0161(5) 48 1 d
Zn30 Zn 0.5 0.5 0.5 Uani 0.0166(11) 4 1 d
Zn32 Zn 0.41200(13) 0.41200(13) 0.41200(13) Uani 0.0151(5) 16 1 d
Zn34 Zn 0.04837(8) 0.04837(8) 0.65230(14) Uani 0.0138(5) 48 1 d
Zn35 Zn 0.19156(10) 0.19156(10) 0.51613(13) Uani 0.0159(6) 48 1 d
Cr20 Cr 0.25 0.25 0.25 Uani 0.0046(11) 4 1 d
Zn21 Zn 0.3210(4) 0.3210(4) 0.3494(6) Uani 0.041(5) 48 0.271(9) d
Zn22 Zn 0.16621(14) 0.16621(14) 0.16621(14) Uani 0.0219(10) 16 0.866(18) d
Zn23 Zn 0.0946(9) 0.25 0.25 Uiso 0.019(7) 24 0.35(4) d
Zn24 Zn 0.2227(7) 0.2227(7) 0.3912(7) Uiso 0.022(5) 48 0.227(17) d
Zn26 Zn 0.1100(14) 0.2733(16) 0.2733(16) Uiso 0.015(10) 48 0.100(19) d
Zn25 Zn 0.07446(13) 0.07446(13) 0.26482(15) Uani 0.0239(6) 48 1 d

loop_
_atom_site_aniso_label
_atom_site_aniso_type_symbol
_atom_site_aniso_U_11
_atom_site_aniso_U_22
_atom_site_aniso_U_33
_atom_site_aniso_U_12
_atom_site_aniso_U_13
_atom_site_aniso_U_23
Zn10 Zn 0.013(3) 0.013(3) 0.013(3) 0 0 0
Zn11 Zn 0.021(7) 0.021(7) 0.021(7) 0.002(5) 0.002(5) 0.002(5)
Au12 Au 0.0076(6) 0.0076(6) 0.0076(6) -0.0005(4) 0.0005(4) 0.0005(4)
Cr12 Cr 0.0076(6) 0.0076(6) 0.0076(6) -0.0005(4) 0.0005(4) 0.0005(4)
Zn13 Zn 0.051(3) 0.0176(12) 0.0176(12) 0 0 0.0058(16)
Zn15 Zn 0.0220(9) 0.0220(9) 0.0196(14) 0.0090(11) -0.0083(8) -0.0083(8)
Cr42 Cr 0.0063(10) 0.0063(10) 0.0063(10) -0.0010(10) -0.0010(10) -0.0010(10)
Zn43 Zn 0.0102(15) 0.0123(9) 0.0123(9) 0 0 -0.0050(12)
Zn45 Zn 0.0199(9) 0.0199(9) 0.0087(11) 0.0008(10) 0.0026(7) 0.0026(7)
Zn30 Zn 0.0166(18) 0.0166(18) 0.0166(18) 0 0 0
Zn32 Zn 0.0151(9) 0.0151(9) 0.0151(9) 0.0009(10) 0.0009(10) 0.0009(10)
Zn34 Zn 0.0100(7) 0.0100(7) 0.0212(12) -0.0046(8) 0.0002(6) 0.0002(6)
Zn35 Zn 0.0155(8) 0.0155(8) 0.0167(12) 0.0011(10) -0.0005(7) -0.0005(7)
Cr20 Cr 0.005(2) 0.005(2) 0.005(2) 0 0 0
Zn21 Zn 0.034(5) 0.034(5) 0.056(11) 0.011(5) -0.028(6) -0.028(6)
Zn22 Zn 0.0219(17) 0.0219(17) 0.0219(17) -0.0070(12) -0.0070(12) -0.0070(12)
Zn25 Zn 0.0290(10) 0.0290(10) 0.0136(13) 0.0118(12) 0.0064(9) 0.0064(9)

loop_
_atom_type_symbol
_atom_type_scat_dispersion_real
_atom_type_scat_dispersion_imag
_atom_type_scat_source
Au -2.0133 8.8022 'International Tables Vol C tables 4.2.6.8 and 6.1.1.1'
Cr 0.3209 0.6236 'International Tables Vol C tables 4.2.6.8 and 6.1.1.1'
Zn 0.2839 1.4301 'International Tables Vol C tables 4.2.6.8 and 6.1.1.1'
